data_1537996
loop_
_publ_author_name
'Felner, I.'
'Schieber, M.'

_publ_section_title
;
 Ferromagnetic rare-earth and diamagnetic iron sublattices in ternary R
 Fe0.67 Ge1.33 type compounds
;
_journal_name_full 'Solid State Communications'
_journal_page_first 457
_journal_page_last 461
_journal_volume 13
_journal_year 1973
_chemical_formula_sum 'Nd0.99 Ni0.66 Si1.32'
_chemical_name_systematic '(Nd3 Ni2 Si4)0.33'
_space_group_IT_number 191
_symmetry_space_group_name_Hall '-P 6 2'
_symmetry_space_group_name_H-M 'P 6/m m m'
_cell_angle_alpha 90
_cell_angle_beta 90
_cell_angle_gamma 120
_cell_formula_units_Z 1
_cell_length_a 4.044
_cell_length_b 4.044
_cell_length_c 4.168
_cell_volume 59.031
_citation_journal_id_ASTM SSCOA4
_cod_data_source_file Felner_SSCOA4_1973_883.cif
_cod_data_source_block Nd0.99Ni0.66Si1.32
_cod_original_cell_volume 59.03107
_cod_database_code 1537996

loop_
_symmetry_equiv_pos_as_xyz
x,y,z
x-y,x,z
-y,x-y,z
-x,-y,z
-x+y,-x,z
y,-x+y,z
-y,-x,-z
x-y,-y,-z
x,x-y,-z
y,x,-z
-x+y,y,-z
-x,-x+y,-z
-x,-y,-z
-x+y,-x,-z
y,-x+y,-z
x,y,-z
x-y,x,-z
-y,x-y,-z
y,x,z
-x+y,y,z
-x,-x+y,z
-y,-x,z
x-y,-y,z
x,x-y,z

loop_
_atom_site_label
_atom_site_type_symbol
_atom_site_fract_x
_atom_site_fract_y
_atom_site_fract_z
_atom_site_occupancy
_atom_site_U_iso_or_equiv
Nd1 Nd 0 0 0 1 0.0
Ni1 Ni 0.3333 0.6667 0.5 0.33 0.0
Si1 Si 0.3333 0.6667 0.5 0.67 0.0
